data_2233738
loop_
_publ_author_name
'B\/laszczyk, Izabela'
'Trzeciak, Anna M.'
'Gniewek, Andrzej'

_publ_section_title
;
 <i>cis</i>-Dichloridobis[tris(2-methylphenoxy)phosphane-\k<i>P</i>]palladium(II)
;
_journal_coeditor_code BT5800
_journal_issue 3
_journal_name_full 'Acta Crystallographica Section E'
_journal_page_first m270
_journal_page_last m271
_journal_paper_doi 10.1107/S160053681200342X
_journal_volume 68
_journal_year 2012
_chemical_formula_iupac '[Pd Cl2 (C21 H21 O3 P)2]'
_chemical_formula_moiety 'C42 H42 Cl2 O6 P2 Pd'
_chemical_formula_sum 'C42 H42 Cl2 O6 P2 Pd'
_chemical_formula_weight 882.00
_chemical_name_systematic
;
<i>cis</i>-Dichloridobis[tris(2-methylphenoxy)phosphane-\k<i>P</i>]palladium(II)
;
_space_group_IT_number 2
_symmetry_cell_setting triclinic
_symmetry_space_group_name_Hall '-P 1'
_symmetry_space_group_name_H-M 'P -1'
_atom_sites_solution_hydrogens geom
_atom_sites_solution_primary heavy
_atom_sites_solution_secondary difmap
_cell_angle_alpha 106.12(3)
_cell_angle_beta 90.42(3)
_cell_angle_gamma 98.74(3)
_cell_formula_units_Z 2
_cell_length_a 9.575(3)
_cell_length_b 12.248(4)
_cell_length_c 17.814(5)
_cell_measurement_reflns_used 18240
_cell_measurement_temperature 100(2)
_cell_measurement_theta_max 27.50
_cell_measurement_theta_min 5.00
_cell_volume 1981.0(11)
_computing_cell_refinement 'CrysAlis RED (Oxford Diffraction, 2010)'
_computing_data_collection 'CrysAlis CCD (Oxford Diffraction, 2010)'
_computing_data_reduction 'CrysAlis RED (Oxford Diffraction, 2010)'
_computing_molecular_graphics 'ORTEP-3 (Farrugia, 1997)'
_computing_publication_material 'SHELXL97 (Sheldrick, 2008)'
_computing_structure_refinement 'SHELXL97 (Sheldrick, 2008)'
_computing_structure_solution 'SHELXS97 (Sheldrick, 2008)'
_diffrn_ambient_temperature 100(2)
_diffrn_measured_fraction_theta_full 0.997
_diffrn_measured_fraction_theta_max 0.997
_diffrn_measurement_device_type 'Kuma KM-4 CCD'
_diffrn_measurement_method \w
_diffrn_radiation_monochromator graphite
_diffrn_radiation_source 'fine-focus sealed tube'
_diffrn_radiation_type MoK\a
_diffrn_radiation_wavelength 0.71073
_diffrn_reflns_av_R_equivalents 0.0249
_diffrn_reflns_av_sigmaI/netI 0.0223
_diffrn_reflns_limit_h_max 12
_diffrn_reflns_limit_h_min -12
_diffrn_reflns_limit_k_max 15
_diffrn_reflns_limit_k_min -15
_diffrn_reflns_limit_l_max 23
_diffrn_reflns_limit_l_min -16
_diffrn_reflns_number 26365
_diffrn_reflns_theta_full 27.50
_diffrn_reflns_theta_max 27.50
_diffrn_reflns_theta_min 5.00
_diffrn_standards_number 0
_exptl_absorpt_coefficient_mu 0.731
_exptl_absorpt_correction_T_max 0.902
_exptl_absorpt_correction_T_min 0.848
_exptl_absorpt_correction_type analytical
_exptl_absorpt_process_details '(CrysAlis RED; Oxford Diffraction, 2010)'
_exptl_crystal_colour colorless
_exptl_crystal_density_diffrn 1.479
_exptl_crystal_density_method 'not measured'
_exptl_crystal_description plate
_exptl_crystal_F_000 904
_exptl_crystal_size_max 0.40
_exptl_crystal_size_mid 0.32
_exptl_crystal_size_min 0.16
_refine_diff_density_max 1.614
_refine_diff_density_min -0.666
_refine_ls_extinction_method none
_refine_ls_goodness_of_fit_ref 1.077
_refine_ls_hydrogen_treatment constr
_refine_ls_matrix_type full
_refine_ls_number_parameters 484
_refine_ls_number_reflns 9077
_refine_ls_number_restraints 0
_refine_ls_restrained_S_all 1.077
_refine_ls_R_factor_all 0.0390
_refine_ls_R_factor_gt 0.0340
_refine_ls_shift/su_max 0.001
_refine_ls_shift/su_mean 0.000
_refine_ls_structure_factor_coef Fsqd
_refine_ls_weighting_details 'calc w=1/[\s^2^(Fo^2^)+(0.0544P)^2^+1.3532P] where P=(Fo^2^+2Fc^2^)/3'
_refine_ls_weighting_scheme calc
_refine_ls_wR_factor_gt 0.0913
_refine_ls_wR_factor_ref 0.0934
_reflns_number_gt 7974
_reflns_number_total 9077
_reflns_threshold_expression I>2\s(I)
_cod_data_source_file bt5800.cif
_cod_data_source_block I
_cod_database_code 2233738
_cod_database_fobs_code 2233738

loop_
_symmetry_equiv_pos_as_xyz
'x, y, z'
'-x, -y, -z'

loop_
_atom_site_type_symbol
_atom_site_label
_atom_site_fract_x
_atom_site_fract_y
_atom_site_fract_z
_atom_site_U_iso_or_equiv
_atom_site_adp_type
_atom_site_calc_flag
_atom_site_refinement_flags
_atom_site_occupancy
_atom_site_symmetry_multiplicity
Pd Pd 0.400484(15) 0.294943(13) 0.282022(9) 0.01762(6) Uani d . 1 1
Cl Cl1 0.51620(5) 0.47374(5) 0.27470(3) 0.02515(12) Uani d . 1 1
Cl Cl2 0.61585(5) 0.23734(5) 0.29736(3) 0.02538(12) Uani d . 1 1
P P1 0.19314(5) 0.34091(5) 0.25564(3) 0.01771(11) Uani d . 1 1
P P2 0.30605(5) 0.12238(5) 0.29288(3) 0.01802(11) Uani d . 1 1
O O1 0.09044(15) 0.36632(14) 0.32508(9) 0.0234(3) Uani d . 1 1
O O2 0.10765(15) 0.23789(13) 0.18878(9) 0.0204(3) Uani d . 1 1
O O3 0.18784(16) 0.45217(13) 0.22691(9) 0.0233(3) Uani d . 1 1
O O4 0.38304(15) 0.07301(12) 0.35210(9) 0.0202(3) Uani d . 1 1
O O5 0.29919(18) 0.01967(14) 0.21472(9) 0.0272(3) Uani d . 1 1
O O6 0.14500(15) 0.11591(12) 0.31591(9) 0.0190(3) Uani d . 1 1
C C11 0.1329(2) 0.39945(17) 0.40527(12) 0.0175(4) Uani d . 1 1
C C12 0.0448(2) 0.35074(17) 0.45303(13) 0.0184(4) Uani d . 1 1
C C13 0.0815(2) 0.39022(19) 0.53348(13) 0.0217(4) Uani d . 1 1
H H13 0.0228 0.3608 0.5684 0.026 Uiso calc R 1 1
C C14 0.2007(2) 0.4708(2) 0.56355(13) 0.0244(4) Uani d . 1 1
H H14 0.2233 0.4951 0.6183 0.029 Uiso calc R 1 1
C C15 0.2869(2) 0.51586(19) 0.51349(14) 0.0243(4) Uani d . 1 1
H H15 0.3695 0.5704 0.5338 0.029 Uiso calc R 1 1
C C16 0.2523(2) 0.48113(18) 0.43391(13) 0.0211(4) Uani d . 1 1
H H16 0.3095 0.5128 0.3993 0.025 Uiso calc R 1 1
C C17 -0.0846(2) 0.26301(19) 0.42069(14) 0.0243(4) Uani d . 1 1
H H17A -0.1284 0.2818 0.3769 0.037 Uiso calc R 1 1
H H17B -0.1523 0.2637 0.4618 0.037 Uiso calc R 1 1
H H17C -0.0575 0.1864 0.4023 0.037 Uiso calc R 1 1
C C21 -0.0088(2) 0.24092(18) 0.14012(13) 0.0204(4) Uani d . 1 1
C C22 -0.0023(2) 0.18617(18) 0.06101(13) 0.0234(4) Uani d . 1 1
C C23 -0.1180(3) 0.1846(2) 0.01254(14) 0.0287(5) Uani d . 1 1
H H23 -0.1174 0.1483 -0.0420 0.034 Uiso calc R 1 1
C C24 -0.2342(3) 0.2349(2) 0.04228(15) 0.0303(5) Uani d . 1 1
H H24 -0.3115 0.2334 0.0081 0.036 Uiso calc R 1 1
C C25 -0.2371(2) 0.2871(2) 0.12163(15) 0.0294(5) Uani d . 1 1
H H25 -0.3169 0.3208 0.1420 0.035 Uiso calc R 1 1
C C26 -0.1233(2) 0.2904(2) 0.17182(14) 0.0244(4) Uani d . 1 1
H H26 -0.1244 0.3257 0.2265 0.029 Uiso calc R 1 1
C C27 0.1245(3) 0.1318(2) 0.03005(14) 0.0308(5) Uani d . 1 1
H H27A 0.2052 0.1923 0.0317 0.046 Uiso calc R 1 1
H H27B 0.1027 0.0843 -0.0241 0.046 Uiso calc R 1 1
H H27C 0.1480 0.0836 0.0624 0.046 Uiso calc R 1 1
C C31 0.2144(2) 0.46312(19) 0.15151(13) 0.0233(4) Uani d . 1 1
C C32 0.1324(3) 0.5317(2) 0.12557(17) 0.0319(5) Uani d . 1 1
C C33 0.1604(3) 0.5475(2) 0.05248(18) 0.0418(7) Uani d . 1 1
H H33 0.1072 0.5941 0.0330 0.050 Uiso calc R 1 1
C C34 0.2627(3) 0.4978(3) 0.00751(17) 0.0426(7) Uani d . 1 1
H H34 0.2789 0.5101 -0.0423 0.051 Uiso calc R 1 1
C C35 0.3421(3) 0.4299(2) 0.03485(15) 0.0336(5) Uani d . 1 1
H H35 0.4128 0.3955 0.0039 0.040 Uiso calc R 1 1
C C36 0.3180(2) 0.41223(19) 0.10773(13) 0.0253(4) Uani d . 1 1
H H36 0.3718 0.3659 0.1271 0.030 Uiso calc R 1 1
C C37 0.0227(3) 0.5874(3) 0.1752(2) 0.0452(7) Uani d . 1 1
H H37A -0.0514 0.5278 0.1834 0.068 Uiso calc R 1 1
H H37B -0.0192 0.6360 0.1488 0.068 Uiso calc R 1 1
H H37C 0.0669 0.6349 0.2259 0.068 Uiso calc R 1 1
C C41 0.4445(2) 0.13559(17) 0.42680(12) 0.0181(4) Uani d . 1 1
C C42 0.5674(2) 0.10157(18) 0.44879(13) 0.0204(4) Uani d . 1 1
C C43 0.6253(2) 0.1583(2) 0.52377(14) 0.0254(5) Uani d . 1 1
H H43 0.7077 0.1363 0.5415 0.030 Uiso calc R 1 1
C C44 0.5661(2) 0.2460(2) 0.57344(14) 0.0254(5) Uani d . 1 1
H H44 0.6090 0.2840 0.6241 0.030 Uiso calc R 1 1
C C45 0.4445(2) 0.27822(18) 0.54932(13) 0.0225(4) Uani d . 1 1
H H45 0.4042 0.3385 0.5832 0.027 Uiso calc R 1 1
C C46 0.3821(2) 0.22198(18) 0.47544(13) 0.0195(4) Uani d . 1 1
H H46 0.2979 0.2424 0.4585 0.023 Uiso calc R 1 1
C C47 0.6355(2) 0.0108(2) 0.39316(16) 0.0281(5) Uani d . 1 1
H H47A 0.6711 0.0393 0.3495 0.042 Uiso calc R 1 1
H H47B 0.5655 -0.0590 0.3730 0.042 Uiso calc R 1 1
H H47C 0.7142 -0.0069 0.4207 0.042 Uiso calc R 1 1
C C51 0.3775(3) -0.0766(3) 0.19830(15) 0.0367(6) Uani d . 1 1
C C52 0.4797(3) -0.0809(2) 0.14459(16) 0.0364(6) Uani d . 1 1
C C53 0.5453(3) -0.1784(3) 0.12622(18) 0.0479(8) Uani d . 1 1
H H53 0.6163 -0.1847 0.0890 0.058 Uiso calc R 1 1
C C54 0.5094(3) -0.2663(3) 0.16095(18) 0.0462(7) Uani d . 1 1
H H54 0.5561 -0.3317 0.1476 0.055 Uiso calc R 1 1
C C55 0.4059(4) -0.2590(3) 0.21493(18) 0.0504(8) Uani d . 1 1
H H55 0.3838 -0.3188 0.2393 0.061 Uiso calc R 1 1
C C56 0.3332(4) -0.1656(2) 0.23427(16) 0.0426(7) Uani d . 1 1
H H56 0.2586 -0.1615 0.2693 0.051 Uiso calc R 1 1
C C57 0.5158(4) 0.0136(3) 0.1097(2) 0.0504(8) Uani d . 1 1
H H57A 0.4312 0.0244 0.0830 0.076 Uiso calc R 1 1
H H57B 0.5885 -0.0045 0.0718 0.076 Uiso calc R 1 1
H H57C 0.5519 0.0845 0.1507 0.076 Uiso calc R 1 1
C C61 0.0641(2) 0.01390(17) 0.32605(12) 0.0186(4) Uani d . 1 1
C C62 -0.0410(2) -0.04696(19) 0.26908(13) 0.0236(4) Uani d . 1 1
C C63 -0.1217(2) -0.1447(2) 0.28173(14) 0.0259(5) Uani d . 1 1
H H63 -0.1938 -0.1889 0.2438 0.031 Uiso calc R 1 1
C C64 -0.0992(2) -0.17885(19) 0.34812(14) 0.0253(5) Uani d . 1 1
H H64 -0.1544 -0.2464 0.3550 0.030 Uiso calc R 1 1
C C65 0.0040(2) -0.1142(2) 0.40449(14) 0.0241(4) Uani d . 1 1
H H65 0.0182 -0.1365 0.4506 0.029 Uiso calc R 1 1
C C66 0.0869(2) -0.01668(19) 0.39380(13) 0.0210(4) Uani d . 1 1
H H66 0.1579 0.0281 0.4322 0.025 Uiso calc R 1 1
C C67 -0.0716(3) -0.0070(3) 0.19915(16) 0.0396(7) Uani d . 1 1
H H67A -0.1080 0.0661 0.2163 0.059 Uiso calc R 1 1
H H67B -0.1423 -0.0649 0.1637 0.059 Uiso calc R 1 1
H H67C 0.0157 0.0040 0.1718 0.059 Uiso calc R 1 1

loop_
_atom_site_aniso_label
_atom_site_aniso_U_11
_atom_site_aniso_U_22
_atom_site_aniso_U_33
_atom_site_aniso_U_12
_atom_site_aniso_U_13
_atom_site_aniso_U_23
Pd 0.01242(8) 0.02194(9) 0.01643(9) -0.00119(6) 0.00002(6) 0.00415(6)
Cl1 0.0209(2) 0.0251(3) 0.0260(3) -0.00535(19) -0.0009(2) 0.0066(2)
Cl2 0.0125(2) 0.0378(3) 0.0266(3) 0.0014(2) 0.00082(19) 0.0118(2)
P1 0.0145(2) 0.0209(3) 0.0166(2) -0.00023(19) -0.00008(19) 0.0050(2)
P2 0.0143(2) 0.0201(3) 0.0169(2) 0.00000(19) 0.00052(19) 0.0020(2)
O1 0.0148(7) 0.0357(9) 0.0186(7) 0.0030(6) 0.0003(6) 0.0065(6)
O2 0.0190(7) 0.0221(7) 0.0189(7) 0.0002(6) -0.0041(6) 0.0060(6)
O3 0.0227(7) 0.0220(7) 0.0245(8) 0.0017(6) 0.0023(6) 0.0063(6)
O4 0.0164(7) 0.0181(7) 0.0234(8) 0.0030(5) -0.0008(6) 0.0012(6)
O5 0.0297(8) 0.0252(8) 0.0209(8) 0.0006(7) 0.0008(6) -0.0010(6)
O6 0.0139(6) 0.0211(7) 0.0217(7) -0.0004(5) 0.0000(5) 0.0072(6)
C11 0.0154(9) 0.0197(9) 0.0176(9) 0.0059(7) 0.0000(7) 0.0039(8)
C12 0.0132(9) 0.0182(9) 0.0254(10) 0.0056(7) 0.0029(8) 0.0072(8)
C13 0.0212(10) 0.0254(10) 0.0223(10) 0.0096(8) 0.0051(8) 0.0096(9)
C14 0.0254(11) 0.0269(11) 0.0198(10) 0.0100(9) -0.0011(8) 0.0016(9)
C15 0.0186(10) 0.0218(10) 0.0281(11) 0.0022(8) -0.0023(8) 0.0005(9)
C16 0.0168(9) 0.0198(10) 0.0257(11) 0.0031(8) 0.0026(8) 0.0048(8)
C17 0.0154(9) 0.0253(11) 0.0312(12) 0.0008(8) 0.0035(8) 0.0074(9)
C21 0.0185(9) 0.0210(10) 0.0213(10) -0.0038(8) -0.0049(8) 0.0092(8)
C22 0.0278(11) 0.0189(10) 0.0224(11) -0.0020(8) -0.0037(9) 0.0072(8)
C23 0.0363(13) 0.0244(11) 0.0229(11) -0.0036(9) -0.0093(9) 0.0075(9)
C24 0.0278(12) 0.0304(12) 0.0351(13) -0.0037(9) -0.0114(10) 0.0180(10)
C25 0.0189(10) 0.0329(12) 0.0388(14) -0.0009(9) -0.0020(9) 0.0169(11)
C26 0.0208(10) 0.0285(11) 0.0241(11) -0.0017(8) -0.0003(8) 0.0106(9)
C27 0.0356(13) 0.0276(12) 0.0238(12) 0.0036(10) -0.0008(10) -0.0007(9)
C31 0.0240(10) 0.0191(10) 0.0246(11) -0.0047(8) -0.0036(8) 0.0071(8)
C32 0.0263(11) 0.0250(11) 0.0458(15) -0.0028(9) -0.0054(10) 0.0163(11)
C33 0.0431(15) 0.0371(14) 0.0512(17) -0.0047(12) -0.0136(13) 0.0285(13)
C34 0.0532(17) 0.0430(15) 0.0327(14) -0.0103(13) -0.0079(12) 0.0223(12)
C35 0.0398(14) 0.0318(13) 0.0254(12) -0.0061(10) 0.0022(10) 0.0079(10)
C36 0.0282(11) 0.0220(10) 0.0240(11) -0.0017(9) 0.0001(9) 0.0071(9)
C37 0.0345(14) 0.0390(15) 0.068(2) 0.0120(12) -0.0004(14) 0.0223(15)
C41 0.0141(9) 0.0180(9) 0.0214(10) -0.0003(7) -0.0011(7) 0.0060(8)
C42 0.0131(9) 0.0187(9) 0.0322(11) 0.0017(7) 0.0032(8) 0.0122(9)
C43 0.0162(9) 0.0292(11) 0.0352(12) 0.0002(8) -0.0047(9) 0.0183(10)
C44 0.0253(11) 0.0277(11) 0.0224(11) -0.0044(9) -0.0063(8) 0.0106(9)
C45 0.0249(10) 0.0191(10) 0.0234(11) 0.0018(8) 0.0006(8) 0.0065(8)
C46 0.0156(9) 0.0186(9) 0.0250(11) 0.0031(7) 0.0002(8) 0.0070(8)
C47 0.0182(10) 0.0231(11) 0.0458(14) 0.0075(8) 0.0056(9) 0.0119(10)
C51 0.0227(11) 0.0487(16) 0.0276(13) 0.0018(11) -0.0018(10) -0.0055(11)
C52 0.0322(13) 0.0395(14) 0.0318(13) 0.0008(11) -0.0006(10) 0.0034(11)
C53 0.0492(17) 0.0384(15) 0.0428(16) 0.0208(13) -0.0235(13) -0.0173(13)
C54 0.0509(17) 0.0410(16) 0.0393(16) 0.0132(13) -0.0076(13) -0.0037(13)
C55 0.078(2) 0.0315(14) 0.0369(16) 0.0026(14) -0.0021(15) 0.0048(12)
C56 0.067(2) 0.0321(14) 0.0262(13) 0.0147(13) 0.0057(13) 0.0003(11)
C57 0.065(2) 0.0374(16) 0.0441(17) -0.0048(14) -0.0032(15) 0.0111(13)
C61 0.0137(9) 0.0188(9) 0.0228(10) 0.0021(7) 0.0041(8) 0.0055(8)
C62 0.0202(10) 0.0255(11) 0.0238(11) -0.0016(8) -0.0006(8) 0.0076(9)
C63 0.0217(10) 0.0247(11) 0.0285(12) -0.0024(8) -0.0019(9) 0.0060(9)
C64 0.0210(10) 0.0229(10) 0.0337(12) 0.0038(8) 0.0052(9) 0.0105(9)
C65 0.0211(10) 0.0275(11) 0.0283(11) 0.0070(8) 0.0032(9) 0.0136(9)
C66 0.0155(9) 0.0255(10) 0.0219(10) 0.0038(8) 0.0018(8) 0.0060(8)
C67 0.0363(14) 0.0483(16) 0.0307(13) -0.0197(12) -0.0154(11) 0.0199(12)

loop_
_atom_type_symbol
_atom_type_description
_atom_type_scat_dispersion_real
_atom_type_scat_dispersion_imag
_atom_type_scat_source
C C 0.0033 0.0016 'International Tables Vol C Tables 4.2.6.8 and 6.1.1.4'
H H 0.0000 0.0000 'International Tables Vol C Tables 4.2.6.8 and 6.1.1.4'
O O 0.0106 0.0060 'International Tables Vol C Tables 4.2.6.8 and 6.1.1.4'
P P 0.1023 0.0942 'International Tables Vol C Tables 4.2.6.8 and 6.1.1.4'
Cl Cl 0.1484 0.1585 'International Tables Vol C Tables 4.2.6.8 and 6.1.1.4'
Pd Pd -0.9988 1.0072 'International Tables Vol C Tables 4.2.6.8 and 6.1.1.4'

loop_
_geom_angle_atom_site_label_1
_geom_angle_atom_site_label_2
_geom_angle_atom_site_label_3
_geom_angle
_geom_angle_publ_flag
Cl1 Pd Cl2 90.59(2) yes
P1 Pd P2 94.07(2) yes
P1 Pd Cl1 90.35(2) yes
P2 Pd Cl2 85.09(2) yes
P2 Pd Cl1 175.50(2) yes
O1 P1 O2 105.65(9) no
O1 P1 O3 98.71(9) no
O2 P1 O3 104.71(9) no
O1 P1 Pd 116.84(7) no
O2 P1 Pd 109.27(7) no
O3 P1 Pd 120.08(7) no
O4 P2 O5 100.99(9) no
O4 P2 O6 105.81(9) no
O5 P2 O6 102.97(9) no
O4 P2 Pd 117.48(7) no
O5 P2 Pd 114.98(7) no
O6 P2 Pd 112.92(7) no
C11 O1 P1 125.1(2) no
C21 O2 P1 127.9(2) no
C31 O3 P1 126.6(2) no
C41 O4 P2 126.6(2) no
C51 O5 P2 127.9(2) no
C61 O6 P2 122.4(2) no
C16 C11 C12 123.0(2) no
C16 C11 O1 120.7(2) no
C12 C11 O1 116.2(2) no
C11 C12 C13 116.1(2) no
C11 C12 C17 122.0(2) no
C13 C12 C17 121.9(2) no
C14 C13 C12 122.1(2) no
C14 C13 H13 119.0 no
C12 C13 H13 119.0 no
C13 C14 C15 119.8(2) no
C13 C14 H14 120.1 no
C15 C14 H14 120.1 no
C16 C15 C14 119.8(2) no
C16 C15 H15 120.1 no
C14 C15 H15 120.1 no
C15 C16 C11 119.1(2) no
C15 C16 H16 120.4 no
C11 C16 H16 120.4 no
C12 C17 H17A 109.5 no
C12 C17 H17B 109.5 no
H17A C17 H17B 109.5 no
C12 C17 H17C 109.5 no
H17A C17 H17C 109.5 no
H17B C17 H17C 109.5 no
C26 C21 C22 123.4(2) no
C26 C21 O2 120.7(2) no
C22 C21 O2 115.8(2) no
C21 C22 C23 116.7(2) no
C21 C22 C27 121.0(2) no
C23 C22 C27 122.3(2) no
C24 C23 C22 121.4(2) no
C24 C23 H23 119.3 no
C22 C23 H23 119.3 no
C25 C24 C23 120.0(2) no
C25 C24 H24 120.0 no
C23 C24 H24 120.0 no
C24 C25 C26 120.2(2) no
C24 C25 H25 119.9 no
C26 C25 H25 119.9 no
C21 C26 C25 118.3(2) no
C21 C26 H26 120.8 no
C25 C26 H26 120.8 no
C22 C27 H27A 109.5 no
C22 C27 H27B 109.5 no
H27A C27 H27B 109.5 no
C22 C27 H27C 109.5 no
H27A C27 H27C 109.5 no
H27B C27 H27C 109.5 no
C36 C31 C32 122.7(2) no
C36 C31 O3 121.9(2) no
C32 C31 O3 115.3(2) no
C33 C32 C31 116.4(2) no
C33 C32 C37 122.2(2) no
C31 C32 C37 121.3(2) no
C34 C33 C32 122.2(2) no
C34 C33 H33 118.9 no
C32 C33 H33 118.9 no
C33 C34 C35 120.0(2) no
C33 C34 H34 120.0 no
C35 C34 H34 120.0 no
C34 C35 C36 119.7(2) no
C34 C35 H35 120.1 no
C36 C35 H35 120.1 no
C31 C36 C35 118.9(2) no
C31 C36 H36 120.5 no
C35 C36 H36 120.5 no
C32 C37 H37A 109.5 no
C32 C37 H37B 109.5 no
H37A C37 H37B 109.5 no
C32 C37 H37C 109.5 no
H37A C37 H37C 109.5 no
H37B C37 H37C 109.5 no
C46 C41 C42 123.0(2) no
C46 C41 O4 121.3(2) no
C42 C41 O4 115.7(2) no
C43 C42 C41 116.5(2) no
C43 C42 C47 122.0(2) no
C41 C42 C47 121.5(2) no
C44 C43 C42 121.8(2) no
C44 C43 H43 119.1 no
C42 C43 H43 119.1 no
C43 C44 C45 120.1(2) no
C43 C44 H44 119.9 no
C45 C44 H44 119.9 no
C46 C45 C44 119.7(2) no
C46 C45 H45 120.2 no
C44 C45 H45 120.2 no
C41 C46 C45 118.9(2) no
C41 C46 H46 120.6 no
C45 C46 H46 120.6 no
C42 C47 H47A 109.5 no
C42 C47 H47B 109.5 no
H47A C47 H47B 109.5 no
C42 C47 H47C 109.5 no
H47A C47 H47C 109.5 no
H47B C47 H47C 109.5 no
C52 C51 C56 124.4(3) no
C52 C51 O5 118.3(3) no
C56 C51 O5 117.1(3) no
C51 C52 C53 116.6(3) no
C51 C52 C57 120.4(3) no
C53 C52 C57 123.0(3) no
C54 C53 C52 121.6(3) no
C54 C53 H53 119.2 no
C52 C53 H53 119.2 no
C55 C54 C53 120.1(3) no
C55 C54 H54 120.0 no
C53 C54 H54 120.0 no
C54 C55 C56 121.3(3) no
C54 C55 H55 119.3 no
C56 C55 H55 119.3 no
C55 C56 C51 115.9(3) no
C55 C56 H56 122.0 no
C51 C56 H56 122.0 no
C52 C57 H57A 109.5 no
C52 C57 H57B 109.5 no
H57A C57 H57B 109.5 no
C52 C57 H57C 109.5 no
H57A C57 H57C 109.5 no
H57B C57 H57C 109.5 no
C66 C61 C62 122.8(2) no
C66 C61 O6 119.1(2) no
C62 C61 O6 118.0(2) no
C61 C62 C63 116.8(2) no
C61 C62 C67 121.9(2) no
C63 C62 C67 121.2(2) no
C64 C63 C62 121.7(2) no
C64 C63 H63 119.2 no
C62 C63 H63 119.2 no
C63 C64 C65 119.8(2) no
C63 C64 H64 120.1 no
C65 C64 H64 120.1 no
C64 C65 C66 120.2(2) no
C64 C65 H65 119.9 no
C66 C65 H65 119.9 no
C61 C66 C65 118.7(2) no
C61 C66 H66 120.6 no
C65 C66 H66 120.6 no
C62 C67 H67A 109.5 no
C62 C67 H67B 109.5 no
H67A C67 H67B 109.5 no
C62 C67 H67C 109.5 no
H67A C67 H67C 109.5 no
H67B C67 H67C 109.5 no

loop_
_geom_bond_atom_site_label_1
_geom_bond_atom_site_label_2
_geom_bond_distance
_geom_bond_publ_flag
Pd P1 2.2254(9) yes
Pd P2 2.2296(9) yes
Pd Cl1 2.3375(9) yes
Pd Cl2 2.3164(9) yes
P1 O1 1.5784(16) no
P1 O2 1.5868(16) no
P1 O3 1.5905(16) no
P2 O4 1.5813(16) no
P2 O5 1.5894(16) no
P2 O6 1.5946(16) no
O1 C11 1.411(3) no
O2 C21 1.418(3) no
O3 C31 1.408(3) no
O4 C41 1.410(3) no
O5 C51 1.456(3) no
O6 C61 1.424(3) no
C11 C16 1.389(3) no
C11 C12 1.390(3) no
C12 C13 1.403(3) no
C12 C17 1.504(3) no
C13 C14 1.385(3) no
C13 H13 0.9500 no
C14 C15 1.389(3) no
C14 H14 0.9500 no
C15 C16 1.384(3) no
C15 H15 0.9500 no
C16 H16 0.9500 no
C17 H17A 0.9800 no
C17 H17B 0.9800 no
C17 H17C 0.9800 no
C21 C26 1.382(3) no
C21 C22 1.389(3) no
C22 C23 1.393(3) no
C22 C27 1.508(3) no
C23 C24 1.391(3) no
C23 H23 0.9500 no
C24 C25 1.383(3) no
C24 H24 0.9500 no
C25 C26 1.393(3) no
C25 H25 0.9500 no
C26 H26 0.9500 no
C27 H27A 0.9800 no
C27 H27B 0.9800 no
C27 H27C 0.9800 no
C31 C36 1.382(3) no
C31 C32 1.395(3) no
C32 C33 1.391(3) no
C32 C37 1.500(3) no
C33 C34 1.376(3) no
C33 H33 0.9500 no
C34 C35 1.385(3) no
C34 H34 0.9500 no
C35 C36 1.389(3) no
C35 H35 0.9500 no
C36 H36 0.9500 no
C37 H37A 0.9800 no
C37 H37B 0.9800 no
C37 H37C 0.9800 no
C41 C46 1.385(3) no
C41 C42 1.394(3) no
C42 C43 1.390(3) no
C42 C47 1.504(3) no
C43 C44 1.386(3) no
C43 H43 0.9500 no
C44 C45 1.387(3) no
C44 H44 0.9500 no
C45 C46 1.387(3) no
C45 H45 0.9500 no
C46 H46 0.9500 no
C47 H47A 0.9800 no
C47 H47B 0.9800 no
C47 H47C 0.9800 no
C51 C52 1.370(4) no
C51 C56 1.425(4) no
C52 C53 1.394(4) no
C52 C57 1.459(4) no
C53 C54 1.386(4) no
C53 H53 0.9500 no
C54 C55 1.382(4) no
C54 H54 0.9500 no
C55 C56 1.392(4) no
C55 H55 0.9500 no
C56 H56 0.9500 no
C57 H57A 0.9800 no
C57 H57B 0.9800 no
C57 H57C 0.9800 no
C61 C66 1.384(3) no
C61 C62 1.391(3) no
C62 C63 1.397(3) no
C62 C67 1.501(3) no
C63 C64 1.385(3) no
C63 H63 0.9500 no
C64 C65 1.385(3) no
C64 H64 0.9500 no
C65 C66 1.390(3) no
C65 H65 0.9500 no
C66 H66 0.9500 no
C67 H67A 0.9800 no
C67 H67B 0.9800 no
C67 H67C 0.9800 no

loop_
_geom_hbond_atom_site_label_D
_geom_hbond_atom_site_label_H
_geom_hbond_atom_site_label_A
_geom_hbond_site_symmetry_A
_geom_hbond_distance_DH
_geom_hbond_distance_HA
_geom_hbond_distance_DA
_geom_hbond_angle_DHA
_geom_hbond_publ_flag
C17 H17A Cl2 1_455 0.98 2.72 3.521(3) 139 yes
C45 H45 Cl1 2_666 0.95 2.91 3.680(3) 139 yes

loop_
_geom_torsion_atom_site_label_1
_geom_torsion_atom_site_label_2
_geom_torsion_atom_site_label_3
_geom_torsion_atom_site_label_4
_geom_torsion
_geom_torsion_publ_flag
P2 Pd P1 O1 70.82(8) no
Cl1 Pd P1 O1 -108.35(8) no
P2 Pd P1 O2 -49.00(8) no
Cl1 Pd P1 O2 131.83(8) no
P2 Pd P1 O3 -169.89(8) no
Cl1 Pd P1 O3 10.94(8) no
P1 Pd P2 O4 -148.52(8) no
Cl2 Pd P2 O4 36.76(8) no
P1 Pd P2 O5 92.84(8) no
Cl2 Pd P2 O5 -81.88(8) no
P1 Pd P2 O6 -24.92(8) no
Cl2 Pd P2 O6 160.36(8) no
O2 P1 O1 C11 143.8(2) no
O3 P1 O1 C11 -108.2(2) no
Pd P1 O1 C11 22.1(2) no
O1 P1 O2 C21 71.8(2) no
O3 P1 O2 C21 -31.8(2) no
Pd P1 O2 C21 -161.7(2) no
O1 P1 O3 C31 -155.4(2) no
O2 P1 O3 C31 -46.6(2) no
Pd P1 O3 C31 76.6(2) no
O5 P2 O4 C41 165.8(2) no
O6 P2 O4 C41 -87.10(10) no
Pd P2 O4 C41 39.90(10) no
O4 P2 O5 C51 -15.2(2) no
O6 P2 O5 C51 -124.4(2) no
Pd P2 O5 C51 112.4(2) no
O4 P2 O6 C61 -50.1(2) no
O5 P2 O6 C61 55.5(2) no
Pd P2 O6 C61 -179.9(2) no
P1 O1 C11 C16 43.3(2) no
P1 O1 C11 C12 -140.1(2) no
C16 C11 C12 C13 1.1(3) no
O1 C11 C12 C13 -175.5(3) no
C16 C11 C12 C17 179.6(3) no
O1 C11 C12 C17 3.0(3) no
C11 C12 C13 C14 -1.6(3) no
C17 C12 C13 C14 179.9(3) no
C12 C13 C14 C15 0.7(3) no
C13 C14 C15 C16 0.9(3) no
C14 C15 C16 C11 -1.4(3) no
C12 C11 C16 C15 0.4(3) no
O1 C11 C16 C15 176.8(3) no
P1 O2 C21 C26 -49.2(2) no
P1 O2 C21 C22 134.2(2) no
C26 C21 C22 C23 1.3(3) no
O2 C21 C22 C23 177.8(3) no
C26 C21 C22 C27 -178.9(3) no
O2 C21 C22 C27 -2.3(3) no
C21 C22 C23 C24 -0.3(3) no
C27 C22 C23 C24 179.8(3) no
C22 C23 C24 C25 -0.6(3) no
C23 C24 C25 C26 0.6(3) no
C22 C21 C26 C25 -1.3(3) no
O2 C21 C26 C25 -177.6(3) no
C24 C25 C26 C21 0.3(3) no
P1 O3 C31 C36 -37.3(2) no
P1 O3 C31 C32 144.8(2) no
C36 C31 C32 C33 -0.3(3) no
O3 C31 C32 C33 177.6(3) no
C36 C31 C32 C37 -178.9(3) no
O3 C31 C32 C37 -0.9(3) no
C31 C32 C33 C34 0.4(3) no
C37 C32 C33 C34 178.9(3) no
C32 C33 C34 C35 -0.3(3) no
C33 C34 C35 C36 0.0(3) no
C32 C31 C36 C35 0.1(3) no
O3 C31 C36 C35 -177.7(3) no
C34 C35 C36 C31 0.1(3) no
P2 O4 C41 C46 38.1(2) no
P2 O4 C41 C42 -144.2(2) no
C46 C41 C42 C43 0.8(3) no
O4 C41 C42 C43 -176.8(3) no
C46 C41 C42 C47 -177.4(3) no
O4 C41 C42 C47 5.0(3) no
C41 C42 C43 C44 -1.5(3) no
C47 C42 C43 C44 176.6(3) no
C42 C43 C44 C45 1.0(3) no
C43 C44 C45 C46 0.3(3) no
C42 C41 C46 C45 0.4(3) no
O4 C41 C46 C45 177.9(3) no
C44 C45 C46 C41 -1.0(3) no
P2 O5 C51 C52 -110.9(3) no
P2 O5 C51 C56 74.7(3) no
C56 C51 C52 C53 -1.5(4) no
O5 C51 C52 C53 -175.5(4) no
C56 C51 C52 C57 178.7(4) no
O5 C51 C52 C57 4.7(4) no
C51 C52 C53 C54 -0.4(4) no
C57 C52 C53 C54 179.4(4) no
C52 C53 C54 C55 0.3(4) no
C53 C54 C55 C56 1.6(4) no
C54 C55 C56 C51 -3.2(4) no
C52 C51 C56 C55 3.3(4) no
O5 C51 C56 C55 177.3(4) no
P2 O6 C61 C66 76.2(2) no
P2 O6 C61 C62 -107.8(2) no
C66 C61 C62 C63 -2.1(3) no
O6 C61 C62 C63 -178.1(3) no
C66 C61 C62 C67 175.0(3) no
O6 C61 C62 C67 -0.9(3) no
C61 C62 C63 C64 0.7(3) no
C67 C62 C63 C64 -176.5(3) no
C62 C63 C64 C65 1.0(3) no
C63 C64 C65 C66 -1.4(3) no
C62 C61 C66 C65 1.8(3) no
O6 C61 C66 C65 177.7(3) no
C64 C65 C66 C61 0.0(3) no
